data_7129307
loop_
_publ_author_name
'Yamashiro, Toshiki'
'Abe, Takumi'
'Tanioka, Masaru'
'Kamino, Shinichiro'
'Sawada, Daisuke'

_publ_section_title
;
 &#x000D; cis-3-Azido-2-methoxyindolines as safe and stable precursors to
 overcome the instability of fleeting 3-azidoindoles
;
_journal_name_full 'Chemical Communications'
_journal_paper_doi 10.1039/D1CC06033C
_journal_year 2021
_chemical_formula_moiety 'C16 H16 N4 O3 S'
_chemical_formula_sum 'C16 H16 N4 O3 S'
_chemical_formula_weight 344.39
_space_group_crystal_system orthorhombic
_space_group_IT_number 61
_space_group_name_Hall '-P 2ac 2ab'
_space_group_name_H-M_alt 'P b c a'
_atom_sites_solution_hydrogens geom
_atom_sites_solution_primary dual
_audit_creation_date 2021-07-19
_audit_creation_method
;
Olex2 1.3-ac4
(compiled 2020.03.28 svn.rd84adfe8 for Rigaku Oxford Diffraction, GUI svn.r6032)
;
_audit_update_record
;
2021-09-03 deposited with the CCDC.	2021-11-16 downloaded from the CCDC.
;
_cell_angle_alpha 90
_cell_angle_beta 90
_cell_angle_gamma 90
_cell_formula_units_Z 8
_cell_length_a 18.10420(10)
_cell_length_b 8.55940(10)
_cell_length_c 21.00970(10)
_cell_measurement_reflns_used 39280
_cell_measurement_temperature 103.15
_cell_measurement_theta_max 68.1890
_cell_measurement_theta_min 2.4350
_cell_volume 3255.69(4)
_computing_cell_refinement 'CrysAlisPro 1.171.40.80a (Rigaku OD, 2020)'
_computing_data_collection 'CrysAlisPro 1.171.40.80a (Rigaku OD, 2020)'
_computing_data_reduction 'CrysAlisPro 1.171.40.80a (Rigaku OD, 2020)'
_computing_molecular_graphics 'Olex2 1.3-ac4 (Dolomanov et al., 2009)'
_computing_publication_material 'Olex2 1.3-ac4 (Dolomanov et al., 2009)'
_computing_structure_refinement 'SHELXL 2018/3 (Sheldrick, 2015)'
_computing_structure_solution 'SHELXT  (Sheldrick, 2015)'
_diffrn_ambient_temperature 103.15
_diffrn_detector 'Hybrid Pixel Array Detector'
_diffrn_detector_area_resol_mean 10.0000
_diffrn_detector_type HyPix3000
_diffrn_measured_fraction_theta_full 0.998
_diffrn_measured_fraction_theta_max 0.995
_diffrn_measurement_details
;
List of Runs (angles in degrees, time in seconds):

  # Type    Start    End  Width  t~exp~   \w     \q     \k     \f   Frames
#--------------------------------------------------------------------------
  1  \w     73.00 108.00   0.50    0.20    --   40.40  77.00 120.00   70
  2  \w     15.00  69.00   0.50    0.20    --   40.40  77.00 -90.00  108
  3  \w     14.00  49.00   0.50    0.20    --   40.40  77.00 -30.00   70
  4  \w     83.00 109.00   0.50    0.20    --   40.40  77.00 -90.00   52
  5  \w     76.00 108.00   0.50    0.20    --   40.40  77.00-120.00   64
  6  \w     68.00  96.00   0.50    0.20    --   40.40  77.00-180.00   56
  7  \w     14.00  61.00   0.50    0.20    --   40.40  77.00-180.00   94
  8  \w     15.00  49.00   0.50    0.20    --   40.40  77.00-120.00   68
  9  \w     21.00  65.00   0.50    0.20    --   40.40  63.00 -90.00   88
 10  \w     84.00 109.00   0.50    0.20    --   40.40  63.00 -90.00   50
 11  \w     66.00 106.00   0.50    0.20    --   40.40  37.00-120.00   80
 12  \w     60.00 109.00   0.50    0.20    --   40.40  77.00 -30.00   98
 13  \w     21.00  95.00   0.50    0.20    --   40.40  50.00  90.00  148
 14  \w     14.00  70.00   0.50    0.20    --   40.40  77.00 120.00  112
 15  \w     18.00  84.00   0.50    0.20    --   40.40  63.00  30.00  132
 16  \w     25.00  57.00   0.50    0.20    --   40.40  37.00-120.00   64
 17  \w    -12.00  42.00   0.50    0.20    --   40.40 -37.00-120.00  108
 18  \w    -19.00   6.00   0.50    0.20    --   40.40 -50.00 -30.00   50
 19  \w     11.00  53.00   0.50    0.20    --   40.40 -50.00 -30.00   84
 20  \w    117.00 160.00   0.50    0.20    --   96.04 140.00-140.00   86
 21  \w     92.00 117.00   0.50    0.20    --   96.04 129.00  46.00   50
 22  \w     38.00  64.00   0.50    0.20    --   96.04 -59.00 120.00   52
 23  \w     43.00  96.00   0.50    0.20    --   96.04 -77.00 120.00  106
 24  \w     28.00  69.00   0.50    0.20    --   96.04 -59.00 -30.00   82
 25  \w     27.00 106.00   0.50    0.20    --   96.04 -77.00-120.00  158
 26  \w     28.00  72.00   0.50    0.20    --   96.04 -77.00-180.00   88
 27  \w     34.00  82.00   0.50    0.20    --   96.04 -68.00 -60.00   96
 28  \w     -3.00  34.00   0.50    0.20    --   40.40-104.00  60.00   74
 29  \w     22.00  78.00   0.50    0.20    --   40.40-129.00 -27.00  112
 30  \w     42.00  68.00   0.50    0.20    --   40.40-104.00  60.00   52
 31  \w     30.00  95.00   0.50    0.20    --   40.40-140.00 159.00  130
 32  \w     83.00 115.00   0.50    0.20    --   96.04-140.00 159.00   64
 33  \w     88.00 113.00   0.50    0.20    --   96.04-129.00 -27.00   50
 34  \w    -54.00  26.00   0.50    0.20    --  -40.71  50.00  60.00  160
 35  \w    -40.00  26.00   0.50    0.20    --  -40.71  37.00 150.00  132
 36  \w    -33.00  -7.00   0.50    0.20    --  -40.71  37.00 -60.00   52
 37  \w     -4.00  25.00   0.50    0.20    --  -40.71  37.00 -60.00   58
 38  \w    -56.00  26.00   0.50    0.20    --  -40.71  50.00 -90.00  164
 39  \w    -42.00  23.00   0.50    0.20    --  -40.71  37.00-150.00  130
 40  \w    -21.00  19.00   0.50    0.20    --  -40.71  12.00 -90.00   80
 41  \w    -31.00  30.00   0.50    0.20    --  -40.71  25.00  30.00  122
 42  \w      8.00  33.00   0.50    0.20    --   40.40  94.00 124.09   50
 43  \w     11.00  36.00   0.50    0.20    --   40.40  86.00  82.34   50
 44  \w     10.00  35.00   0.50    0.20    --   40.40  87.00 124.50   50
 45  \w     11.00  36.00   0.50    0.20    --   40.40  85.00  34.26   50
 46  \w      8.00  33.00   0.50    0.20    --   40.40  92.00 -19.54   50
 47  \w     11.00  36.00   0.50    0.20    --   40.40  84.00 -64.37   50
 48  \w     11.00  38.00   0.50    0.20    --   40.40  86.00-173.14   54
 49  \w     68.00 119.00   0.50    0.20    --   96.04  80.00 -77.79  102
 50  \w     69.00  96.00   0.50    0.20    --   96.04  79.00 -39.65   54
 51  \w     69.00  94.00   0.50    0.20    --   96.04  77.00 120.00   50
 52  \w     69.00  95.00   0.50    0.20    --   96.04  77.00  90.00   52
 53  \w     69.00  94.00   0.50    0.20    --   96.04  77.00  60.00   50
 54  \w    132.00 165.00   0.50    0.20    --   96.04  77.00  30.00   66
 55  \w    140.00 165.00   0.50    0.20    --   96.04  77.00 -30.00   50
 56  \w    135.00 161.00   0.50    0.20    --   96.04  77.00 -60.00   52
 57  \w     69.00  95.00   0.50    0.20    --   96.04  77.00  30.00   52
 58  \w     69.00  94.00   0.50    0.20    --   96.04  77.00 -30.00   50
 59  \w     70.00 103.00   0.50    0.20    --   96.04  73.00 -50.32   66
 60  \w     69.00  94.00   0.50    0.20    --   96.04  77.00 -60.00   50
 61  \w     72.00 145.00   0.50    0.20    --   96.04  68.00 -90.00  146
 62  \w     69.00  94.00   0.50    0.20    --   96.04  77.00-150.00   50
 63  \w    -66.00 -41.00   0.50    0.20    --  -40.71 140.00-140.00   50
 64  \w    -65.00 -39.00   0.50    0.20    --  -40.71 129.00  46.00   52
 65  \w    -45.00 -20.00   0.50    0.20    --  -40.71 104.00 150.00   50
 66  \w    -78.00 -53.00   0.50    0.20    --  -40.71 104.00 150.00   50
 67  \w   -126.00 -74.00   0.50    0.20    --  -96.35 144.00  60.00  104
 68  \w   -126.00 -41.00   0.50    0.20    --  -96.35 144.00 150.00  170
 69  \w    -97.00 -72.00   0.50    0.20    --  -96.35 129.00  46.00   50
 70  \w    -77.00 -38.00   0.50    0.20    --  -96.35 138.00 -35.96   78
 71  \w   -122.00 -82.00   0.50    0.20    --  -96.35 138.00 -35.96   80
 72  \w    -82.00 -54.00   0.50    0.20    --  -96.35 140.00-140.00   56
 73  \w   -102.00 -46.00   0.50    0.20    --  -96.35  96.00-120.00  112
 74  \w   -110.00 -69.00   0.50    0.20    --  -96.35 115.00 -37.69   82
 75  \w    -94.00 -29.00   0.50    0.20    --  -96.35  77.00  90.00  130
 76  \w    -67.00 -41.00   0.50    0.20    --  -96.35  59.00  90.00   52
 77  \w    -69.00 -37.00   0.50    0.20    --  -96.35  59.00-150.00   64
 78  \w    -57.00 -13.00   0.50    0.20    --  -40.71 -79.00-143.63   88
 79  \w    -64.00 -20.00   0.50    0.20    --  -40.71 -77.00 -90.00   88
 80  \w   -106.00 -79.00   0.50    0.20    --  -40.71 -77.00 -90.00   54
 81  \w   -109.00 -64.00   0.50    0.20    --  -40.71 -63.00   0.00   90
 82  \w   -108.00 -57.00   0.50    0.20    --  -40.71 -77.00  90.00  102
 83  \w   -107.00 -81.00   0.50    0.20    --  -40.71 -63.00 120.00   52
 84  \w    -52.00 -23.00   0.50    0.20    --  -40.71 -63.00 120.00   58
 85  \w    -59.00 -25.00   0.50    0.20    --  -40.71 -37.00 150.00   68
 86  \w   -106.00 -79.00   0.50    0.20    --  -40.71 -37.00 150.00   54
 87  \w    -43.00 -18.00   0.50    0.20    --  -40.71 -63.00   0.00   50
 88  \w    -50.00 -25.00   0.50    0.20    --  -40.71 -37.00 -40.02   50
 89  \w    -73.00 -27.00   0.50    0.20    --  -40.71 -37.00 -90.00   92
 90  \w   -101.00 -76.00   0.50    0.20    --  -40.71 -37.00 -40.02   50
 91  \w    -52.00 -27.00   0.50    0.20    --  -40.71 -37.00  60.00   50
 92  \w   -126.00 -98.00   0.50    0.20    --  -96.35-129.00 -27.00   56
 93  \w   -137.00-112.00   0.50    0.20    --  -96.35-140.00 159.00   50
 94  \w   -133.00 -69.00   0.50    0.20    --  -96.35 -79.00 176.32  128
 95  \w   -143.00 -68.00   0.50    0.20    --  -96.35 -80.00 141.64  150
 96  \w   -164.00 -68.00   0.50    0.20    --  -96.35 -80.00 -18.22  192
 97  \w   -164.00 -68.00   0.50    0.20    --  -96.35 -80.00 -97.90  192
 98  \w   -143.00 -69.00   0.50    0.20    --  -96.35 -79.00-128.15  148
 99  \w    -94.00 -69.00   0.50    0.20    --  -96.35 -79.00-105.17   50
100  \w   -164.00 -69.00   0.50    0.20    --  -96.35 -78.00 -73.66  190
101  \w   -164.00-108.00   0.50    0.20    --  -96.35 -77.00 -60.00  112
102  \w   -135.00-103.00   0.50    0.20    --  -96.35 -77.00-120.00   64
103  \w   -163.00-138.00   0.50    0.20    --  -96.35 -77.00-120.00   50
104  \w    -98.00 -69.00   0.50    0.20    --  -96.35 -78.00  -9.61   58
105  \w    -94.00 -69.00   0.50    0.20    --  -96.35 -77.00 -90.00   50
106  \w   -163.00 -69.00   0.50    0.20    --  -96.35 -77.00  60.00  188
107  \w   -165.00 -69.00   0.50    0.20    --  -96.35 -79.00 130.04  192
108  \w    -96.00 -69.00   0.50    0.20    --  -96.35 -77.00 150.00   54
109  \w    -94.00 -69.00   0.50    0.20    --  -96.35 -77.00 120.00   50
110  \w   -163.00 -69.00   0.50    0.20    --  -96.35 -79.00 162.96  188
111  \w   -150.00-123.00   0.50    0.20    --  -96.35 -77.00 120.00   54
112  \w   -163.00 -69.00   0.50    0.20    --  -96.35 -77.00   0.00  188
113  \w    -94.00 -69.00   0.50    0.20    --  -96.35 -77.00  94.92   50
114  \w    -94.00 -69.00   0.50    0.20    --  -96.35 -77.00  30.00   50
115  \w   -145.00-119.00   0.50    0.20    --  -96.35 -77.00  94.92   52
116  \w   -148.00-123.00   0.50    0.20    --  -96.35 -77.00 -90.00   50
117  \w   -100.00 -69.00   0.50    0.20    --  -96.35 -77.00-180.00   62
118  \w   -155.00 -69.00   0.50    0.20    --  -96.35 -77.00-150.00  172
119  \w   -159.00-133.00   0.50    0.20    --  -96.35 -77.00-180.00   52
120  \w   -158.00 -70.00   0.50    0.20    --  -96.35 -76.00-138.60  176
121  \w    -98.00 -69.00   0.50    0.20    --  -96.35 -77.00-120.00   58
122  \w    -94.00 -69.00   0.50    0.20    --  -96.35 -77.00 -60.00   50
123  \w   -155.00 -72.00   0.50    0.20    --  -96.35 -68.00  30.00  166
124  \w   -133.00 -70.00   0.50    0.20    --  -96.35 -76.00   8.62  126
125  \w    -97.00 -71.00   0.50    0.20    --  -96.35 -72.00  78.65   52
126  \w   -137.00 -71.00   0.50    0.20    --  -96.35 -70.00  68.05  132
127  \w   -164.00 -75.00   0.50    0.20    --  -96.35 -59.00  90.00  178
128  \w   -118.00 -70.00   0.50    0.20    --  -96.35 -74.00  20.15   96
129  \w   -162.00-108.00   0.50    0.20    --  -96.35 -67.00-173.23  108
130  \w   -101.00 -72.00   0.50    0.20    --  -96.35 -68.00-180.00   58
131  \w    -97.00 -72.00   0.50    0.20    --  -96.35 -67.00-173.23   50
132  \w    -37.00 -12.00   0.50    0.20    --  -40.71 -82.00-170.06   50
133  \w    -35.00 -10.00   0.50    0.20    --  -40.71 -89.00  -9.71   50
134  \w    -34.00  -9.00   0.50    0.20    --  -40.71 -89.00  14.95   50
135  \w    -38.00 -13.00   0.50    0.20    --  -40.71 -86.00 -53.49   50
136  \w    -33.00  -8.00   0.50    0.20    --  -40.71 -93.00  83.88   50
137  \w    -34.00  -9.00   0.50    0.20    --  -40.71 -89.00  86.43   50
138  \w    -33.00  -8.00   0.50    0.20    --  -40.71 -92.00 156.38   50
;
_diffrn_measurement_device 'four-circle diffractometer'
_diffrn_measurement_device_type 'XtaLAB Synergy, Single source at home/near, HyPix3000'
_diffrn_measurement_method '\w scans'
_diffrn_orient_matrix_type 'CrysAlisPro convention (1999,Acta A55,543-557)'
_diffrn_orient_matrix_UB_11 -0.0142194000
_diffrn_orient_matrix_UB_12 -0.0043383000
_diffrn_orient_matrix_UB_13 -0.0722704000
_diffrn_orient_matrix_UB_21 0.0834099000
_diffrn_orient_matrix_UB_22 -0.0201678000
_diffrn_orient_matrix_UB_23 -0.0119824000
_diffrn_orient_matrix_UB_31 -0.0090263000
_diffrn_orient_matrix_UB_32 -0.1788133000
_diffrn_orient_matrix_UB_33 0.0030808000
_diffrn_radiation_monochromator mirror
_diffrn_radiation_probe x-ray
_diffrn_radiation_type 'Cu K\a'
_diffrn_radiation_wavelength 1.54184
_diffrn_reflns_av_R_equivalents 0.0378
_diffrn_reflns_av_unetI/netI 0.0115
_diffrn_reflns_Laue_measured_fraction_full 0.998
_diffrn_reflns_Laue_measured_fraction_max 0.995
_diffrn_reflns_limit_h_max 21
_diffrn_reflns_limit_h_min -21
_diffrn_reflns_limit_k_max 8
_diffrn_reflns_limit_k_min -10
_diffrn_reflns_limit_l_max 25
_diffrn_reflns_limit_l_min -25
_diffrn_reflns_number 61402
_diffrn_reflns_point_group_measured_fraction_full 0.998
_diffrn_reflns_point_group_measured_fraction_max 0.995
_diffrn_reflns_theta_full 67.684
_diffrn_reflns_theta_max 68.499
_diffrn_reflns_theta_min 4.209
_diffrn_source 'micro-focus sealed X-ray tube'
_diffrn_source_type 'PhotonJet (Cu) X-ray Source'
_exptl_absorpt_coefficient_mu 1.971
_exptl_absorpt_correction_T_max 1.000
_exptl_absorpt_correction_T_min 0.533
_exptl_absorpt_correction_type gaussian
_exptl_absorpt_process_details
;
CrysAlisPro 1.171.40.80a (Rigaku Oxford Diffraction, 2020)
Numerical absorption correction based on gaussian integration over
			a multifaceted crystal model
Empirical absorption correction using spherical harmonics,
 implemented in SCALE3 ABSPACK scaling algorithm.
;
_exptl_crystal_colour 'clear light colourless'
_exptl_crystal_colour_lustre clear
_exptl_crystal_colour_modifier light
_exptl_crystal_colour_primary colourless
_exptl_crystal_density_diffrn 1.405
_exptl_crystal_description block
_exptl_crystal_F_000 1440
_exptl_crystal_size_max 0.907
_exptl_crystal_size_mid 0.286
_exptl_crystal_size_min 0.111
_refine_diff_density_max 0.306
_refine_diff_density_min -0.355
_refine_diff_density_rms 0.040
_refine_ls_extinction_coef 0.00060(7)
_refine_ls_extinction_expression Fc^*^=kFc[1+0.001xFc^2^\l^3^/sin(2\q)]^-1/4^
_refine_ls_extinction_method 'SHELXL-2018/3 (Sheldrick 2018)'
_refine_ls_goodness_of_fit_ref 1.049
_refine_ls_hydrogen_treatment constr
_refine_ls_matrix_type full
_refine_ls_number_parameters 220
_refine_ls_number_reflns 2986
_refine_ls_number_restraints 0
_refine_ls_restrained_S_all 1.049
_refine_ls_R_factor_all 0.0294
_refine_ls_R_factor_gt 0.0287
_refine_ls_shift/su_max 0.001
_refine_ls_shift/su_mean 0.000
_refine_ls_structure_factor_coef Fsqd
_refine_ls_weighting_details 'w=1/[\s^2^(Fo^2^)+(0.0401P)^2^+1.6235P] where P=(Fo^2^+2Fc^2^)/3'
_refine_ls_weighting_scheme calc
_refine_ls_wR_factor_gt 0.0775
_refine_ls_wR_factor_ref 0.0780
_reflns_Friedel_coverage 0.000
_reflns_number_gt 2887
_reflns_number_total 2986
_reflns_threshold_expression 'I > 2\s(I)'
_cod_data_source_file d1cc06033c2.cif
_cod_data_source_block exp_158
_cod_database_code 7129307
_shelx_shelxl_version_number 2018/3
_chemical_oxdiff_formula 'C11 H10 N O'
_shelx_space_group_comment
;
The symmetry employed for this shelxl refinement is uniquely defined
by the following loop, which should always be used as a source of
symmetry information in preference to the above space-group names.
They are only intended as comments.
;
_reflns_odcompleteness_completeness 100.00
_reflns_odcompleteness_iscentric 1
_reflns_odcompleteness_theta 66.97
_olex2_refinement_description
;
1. Fixed Uiso
 At 1.2 times of:
  All C(H) groups
 At 1.5 times of:
  All C(H,H,H) groups
2.a Ternary CH refined with riding coordinates:
 C3(H3), C2(H2)
2.b Aromatic/amide H refined with riding coordinates:
 C23(H23), C19(H19), C8(H8), C7(H7), C22(H22), C6(H6), C20(H20), C5(H5)
2.c Idealised Me refined as rotating group:
 C14(H14A,H14B,H14C), C24(H24A,H24B,H24C)
;
_olex2_submission_special_instructions 'No special instructions were received'
_oxdiff_exptl_absorpt_empirical_details
;
Empirical correction (ABSPACK) includes:
- Absorption correction using spherical harmonics
- Frame scaling
;
_oxdiff_exptl_absorpt_empirical_full_max 2.811
_oxdiff_exptl_absorpt_empirical_full_min 0.729

loop_
_space_group_symop_operation_xyz
'x, y, z'
'-x+1/2, -y, z+1/2'
'-x, y+1/2, -z+1/2'
'x+1/2, -y+1/2, -z'
'-x, -y, -z'
'x-1/2, y, -z-1/2'
'x, -y-1/2, z-1/2'
'-x-1/2, y-1/2, z'

loop_
_atom_site_label
_atom_site_type_symbol
_atom_site_fract_x
_atom_site_fract_y
_atom_site_fract_z
_atom_site_U_iso_or_equiv
_atom_site_adp_type
_atom_site_occupancy
_atom_site_site_symmetry_order
_atom_site_calc_flag
_atom_site_refinement_flags_posn
_atom_site_refinement_flags_adp
_atom_site_refinement_flags_occupancy
_atom_site_disorder_assembly
_atom_site_disorder_group
S10 S 0.37962(2) 0.50891(3) 0.41332(2) 0.01730(11) Uani 1 1 d . . . . .
O12 O 0.44807(5) 0.56268(11) 0.43936(4) 0.0223(2) Uani 1 1 d . . . . .
O11 O 0.33091(5) 0.61732(10) 0.38247(4) 0.0225(2) Uani 1 1 d . . . . .
O13 O 0.38095(5) 0.36995(12) 0.24750(4) 0.0262(2) Uani 1 1 d . . . . .
N1 N 0.39947(6) 0.37621(12) 0.35903(5) 0.0182(2) Uani 1 1 d . . . . .
N15 N 0.32149(6) 0.08024(15) 0.25151(6) 0.0315(3) Uani 1 1 d . . . . .
N16 N 0.37939(7) 0.05352(16) 0.22135(6) 0.0329(3) Uani 1 1 d . . . . .
C9 C 0.43576(7) 0.23410(15) 0.37729(6) 0.0177(3) Uani 1 1 d . . . . .
C18 C 0.33199(7) 0.41096(14) 0.47442(6) 0.0186(3) Uani 1 1 d . . . . .
C4 C 0.39963(7) 0.10689(15) 0.35059(6) 0.0206(3) Uani 1 1 d . . . . .
C23 C 0.25623(7) 0.38641(15) 0.46917(6) 0.0222(3) Uani 1 1 d . . . . .
H23 H 0.229897 0.423338 0.433065 0.027 Uiso 1 1 calc R U . . .
C3 C 0.33407(7) 0.16228(16) 0.31245(6) 0.0230(3) Uani 1 1 d . . . . .
H3 H 0.289005 0.147356 0.339299 0.028 Uiso 1 1 calc R U . . .
C19 C 0.37116(7) 0.35527(15) 0.52677(6) 0.0216(3) Uani 1 1 d . . . . .
H19 H 0.422915 0.371810 0.529965 0.026 Uiso 1 1 calc R U . . .
C8 C 0.49747(7) 0.21614(16) 0.41567(6) 0.0209(3) Uani 1 1 d . . . . .
H8 H 0.522288 0.303637 0.433464 0.025 Uiso 1 1 calc R U . . .
C7 C 0.52147(8) 0.06384(17) 0.42696(6) 0.0243(3) Uani 1 1 d . . . . .
H7 H 0.563367 0.047355 0.453340 0.029 Uiso 1 1 calc R U . . .
C22 C 0.21984(7) 0.30742(16) 0.51731(6) 0.0245(3) Uani 1 1 d . . . . .
H22 H 0.168127 0.290495 0.513959 0.029 Uiso 1 1 calc R U . . .
C21 C 0.25745(7) 0.25218(15) 0.57062(6) 0.0230(3) Uani 1 1 d . . . . .
C2 C 0.34736(7) 0.34035(16) 0.30594(6) 0.0201(3) Uani 1 1 d . . . . .
H2 H 0.300215 0.400206 0.310459 0.024 Uiso 1 1 calc R U . . .
C6 C 0.48577(8) -0.06416(17) 0.40071(7) 0.0274(3) Uani 1 1 d . . . . .
H6 H 0.503388 -0.166578 0.409247 0.033 Uiso 1 1 calc R U . . .
C20 C 0.33363(7) 0.27549(16) 0.57408(6) 0.0241(3) Uani 1 1 d . . . . .
H20 H 0.360229 0.235869 0.609555 0.029 Uiso 1 1 calc R U . . .
N17 N 0.42728(8) 0.0196(2) 0.18962(7) 0.0460(4) Uani 1 1 d . . . . .
C5 C 0.42424(8) -0.04332(16) 0.36189(7) 0.0259(3) Uani 1 1 d . . . . .
H5 H 0.399701 -0.130523 0.343578 0.031 Uiso 1 1 calc R U . . .
C14 C 0.39031(9) 0.53361(19) 0.23556(7) 0.0353(4) Uani 1 1 d . . . . .
H14A H 0.410884 0.548609 0.192848 0.053 Uiso 1 1 calc R U . . .
H14B H 0.424108 0.577923 0.267209 0.053 Uiso 1 1 calc R U . . .
H14C H 0.342348 0.586195 0.238452 0.053 Uiso 1 1 calc R U . . .
C24 C 0.21742(8) 0.17045(18) 0.62384(7) 0.0322(3) Uani 1 1 d . . . . .
H24A H 0.164067 0.185251 0.618732 0.048 Uiso 1 1 calc R U . . .
H24B H 0.233173 0.214260 0.664735 0.048 Uiso 1 1 calc R U . . .
H24C H 0.228936 0.058613 0.622691 0.048 Uiso 1 1 calc R U . . .

loop_
_atom_site_aniso_label
_atom_site_aniso_U_11
_atom_site_aniso_U_22
_atom_site_aniso_U_33
_atom_site_aniso_U_23
_atom_site_aniso_U_13
_atom_site_aniso_U_12
S10 0.01767(18) 0.01637(18) 0.01787(18) -0.00006(11) -0.00039(11) -0.00086(11)
O12 0.0213(5) 0.0210(5) 0.0248(5) -0.0008(4) -0.0018(4) -0.0043(4)
O11 0.0241(5) 0.0193(5) 0.0242(5) 0.0014(4) -0.0014(4) 0.0026(4)
O13 0.0318(5) 0.0308(5) 0.0160(4) 0.0018(4) 0.0028(4) 0.0038(4)
N1 0.0189(5) 0.0192(6) 0.0166(5) -0.0003(4) -0.0015(4) 0.0010(4)
N15 0.0228(6) 0.0373(7) 0.0345(7) -0.0140(6) -0.0072(5) 0.0002(5)
N16 0.0298(7) 0.0404(8) 0.0285(7) -0.0145(6) -0.0108(5) 0.0035(6)
C9 0.0191(6) 0.0185(6) 0.0156(6) 0.0019(5) 0.0040(5) 0.0003(5)
C18 0.0205(6) 0.0164(6) 0.0189(6) -0.0027(5) 0.0021(5) -0.0008(5)
C4 0.0195(6) 0.0227(7) 0.0197(6) 0.0001(5) 0.0030(5) -0.0028(5)
C23 0.0209(6) 0.0234(7) 0.0223(6) -0.0029(5) -0.0010(5) -0.0001(5)
C3 0.0184(6) 0.0261(7) 0.0246(6) -0.0045(5) -0.0005(5) -0.0031(5)
C19 0.0204(6) 0.0231(7) 0.0212(6) -0.0013(5) 0.0001(5) 0.0004(5)
C8 0.0206(6) 0.0238(7) 0.0182(6) -0.0010(5) 0.0000(5) 0.0006(5)
C7 0.0241(7) 0.0290(7) 0.0199(6) 0.0048(6) 0.0004(5) 0.0037(6)
C22 0.0205(6) 0.0253(7) 0.0278(7) -0.0065(6) 0.0034(5) -0.0041(5)
C21 0.0290(7) 0.0169(6) 0.0230(6) -0.0047(5) 0.0069(5) -0.0025(5)
C2 0.0178(6) 0.0262(7) 0.0164(6) -0.0008(5) -0.0013(5) 0.0014(5)
C6 0.0309(7) 0.0206(7) 0.0306(7) 0.0069(6) 0.0054(6) 0.0036(6)
C20 0.0280(7) 0.0239(7) 0.0203(6) 0.0008(5) 0.0002(5) 0.0021(6)
N17 0.0365(8) 0.0665(10) 0.0349(7) -0.0235(7) -0.0064(6) 0.0106(7)
C5 0.0269(7) 0.0201(7) 0.0305(7) 0.0004(6) 0.0038(6) -0.0042(6)
C14 0.0458(9) 0.0354(8) 0.0248(8) 0.0114(6) 0.0091(7) 0.0063(7)
C24 0.0384(8) 0.0283(8) 0.0299(7) -0.0013(6) 0.0116(6) -0.0063(6)

loop_
_atom_type_symbol
_atom_type_description
_atom_type_scat_dispersion_real
_atom_type_scat_dispersion_imag
_atom_type_scat_source
C C 0.0181 0.0091 'International Tables Vol C Tables 4.2.6.8 and 6.1.1.4'
H H 0.0000 0.0000 'International Tables Vol C Tables 4.2.6.8 and 6.1.1.4'
N N 0.0311 0.0180 'International Tables Vol C Tables 4.2.6.8 and 6.1.1.4'
O O 0.0492 0.0322 'International Tables Vol C Tables 4.2.6.8 and 6.1.1.4'
S S 0.3331 0.5567 'International Tables Vol C Tables 4.2.6.8 and 6.1.1.4'

loop_
_exptl_crystal_face_index_h
_exptl_crystal_face_index_k
_exptl_crystal_face_index_l
_exptl_crystal_face_perp_dist
-1 -6 0 0.4437
1 6 -1 0.4325
1 0 14 0.0506
-1 -6 0 0.4422
-12 0 3 0.1319
9 0 9 0.0768
3 0 13 0.0356
-5 0 12 0.0658
-7 0 -11 0.0788
-1 0 -14 0.0581
7 0 -11 0.1168

loop_
_geom_angle_atom_site_label_1
_geom_angle_atom_site_label_2
_geom_angle_atom_site_label_3
_geom_angle
_geom_angle_site_symmetry_1
_geom_angle_site_symmetry_3
_geom_angle_publ_flag
O12 S10 O11 119.80(6) . . ?
O12 S10 N1 107.29(5) . . ?
O12 S10 C18 107.40(6) . . ?
O11 S10 N1 105.48(5) . . ?
O11 S10 C18 109.67(6) . . ?
N1 S10 C18 106.46(6) . . ?
C2 O13 C14 112.56(10) . . ?
C9 N1 S10 119.91(8) . . ?
C9 N1 C2 108.35(10) . . ?
C2 N1 S10 121.38(8) . . ?
N16 N15 C3 113.46(11) . . ?
N17 N16 N15 172.43(14) . . ?
C4 C9 N1 109.94(10) . . ?
C8 C9 N1 128.21(12) . . ?
C8 C9 C4 121.85(12) . . ?
C23 C18 S10 119.81(10) . . ?
C23 C18 C19 120.84(12) . . ?
C19 C18 S10 119.32(10) . . ?
C9 C4 C3 109.81(11) . . ?
C5 C4 C9 120.56(12) . . ?
C5 C4 C3 129.61(12) . . ?
C18 C23 H23 120.5 . . ?
C22 C23 C18 119.01(12) . . ?
C22 C23 H23 120.5 . . ?
N15 C3 C4 115.60(11) . . ?
N15 C3 H3 107.6 . . ?
N15 C3 C2 114.51(11) . . ?
C4 C3 H3 107.6 . . ?
C4 C3 C2 103.52(10) . . ?
C2 C3 H3 107.6 . . ?
C18 C19 H19 120.5 . . ?
C20 C19 C18 119.07(12) . . ?
C20 C19 H19 120.5 . . ?
C9 C8 H8 121.5 . . ?
C9 C8 C7 116.98(12) . . ?
C7 C8 H8 121.5 . . ?
C8 C7 H7 119.1 . . ?
C6 C7 C8 121.72(13) . . ?
C6 C7 H7 119.1 . . ?
C23 C22 H22 119.3 . . ?
C23 C22 C21 121.39(12) . . ?
C21 C22 H22 119.3 . . ?
C22 C21 C20 118.44(12) . . ?
C22 C21 C24 121.30(12) . . ?
C20 C21 C24 120.26(13) . . ?
O13 C2 N1 110.19(10) . . ?
O13 C2 C3 108.94(10) . . ?
O13 C2 H2 111.3 . . ?
N1 C2 C3 103.56(10) . . ?
N1 C2 H2 111.3 . . ?
C3 C2 H2 111.3 . . ?
C7 C6 H6 119.8 . . ?
C7 C6 C5 120.32(13) . . ?
C5 C6 H6 119.8 . . ?
C19 C20 C21 121.22(13) . . ?
C19 C20 H20 119.4 . . ?
C21 C20 H20 119.4 . . ?
C4 C5 C6 118.56(13) . . ?
C4 C5 H5 120.7 . . ?
C6 C5 H5 120.7 . . ?
O13 C14 H14A 109.5 . . ?
O13 C14 H14B 109.5 . . ?
O13 C14 H14C 109.5 . . ?
H14A C14 H14B 109.5 . . ?
H14A C14 H14C 109.5 . . ?
H14B C14 H14C 109.5 . . ?
C21 C24 H24A 109.5 . . ?
C21 C24 H24B 109.5 . . ?
C21 C24 H24C 109.5 . . ?
H24A C24 H24B 109.5 . . ?
H24A C24 H24C 109.5 . . ?
H24B C24 H24C 109.5 . . ?

loop_
_geom_bond_atom_site_label_1
_geom_bond_atom_site_label_2
_geom_bond_distance
_geom_bond_site_symmetry_2
_geom_bond_publ_flag
S10 O12 1.4307(9) . ?
S10 O11 1.4349(9) . ?
S10 N1 1.6493(11) . ?
S10 C18 1.7591(13) . ?
O13 C2 1.3933(15) . ?
O13 C14 1.4331(19) . ?
N1 C9 1.4347(16) . ?
N1 C2 1.4928(15) . ?
N15 N16 1.2462(17) . ?
N15 C3 1.4779(17) . ?
N16 N17 1.1315(18) . ?
C9 C4 1.3886(18) . ?
C9 C8 1.3863(18) . ?
C18 C23 1.3920(18) . ?
C18 C19 1.3928(18) . ?
C4 C3 1.5085(18) . ?
C4 C5 1.381(2) . ?
C23 H23 0.9500 . ?
C23 C22 1.3835(19) . ?
C3 H3 1.0000 . ?
C3 C2 1.5492(19) . ?
C19 H19 0.9500 . ?
C19 C20 1.3841(19) . ?
C8 H8 0.9500 . ?
C8 C7 1.3944(19) . ?
C7 H7 0.9500 . ?
C7 C6 1.386(2) . ?
C22 H22 0.9500 . ?
C22 C21 1.3934(19) . ?
C21 C20 1.3954(19) . ?
C21 C24 1.5049(18) . ?
C2 H2 1.0000 . ?
C6 H6 0.9500 . ?
C6 C5 1.392(2) . ?
C20 H20 0.9500 . ?
C5 H5 0.9500 . ?
C14 H14A 0.9800 . ?
C14 H14B 0.9800 . ?
C14 H14C 0.9800 . ?
C24 H24A 0.9800 . ?
C24 H24B 0.9800 . ?
C24 H24C 0.9800 . ?

loop_
_geom_torsion_atom_site_label_1
_geom_torsion_atom_site_label_2
_geom_torsion_atom_site_label_3
_geom_torsion_atom_site_label_4
_geom_torsion
_geom_torsion_site_symmetry_1
_geom_torsion_site_symmetry_2
_geom_torsion_site_symmetry_3
_geom_torsion_site_symmetry_4
_geom_torsion_publ_flag
S10 N1 C9 C4 132.14(10) . . . . ?
S10 N1 C9 C8 -47.65(16) . . . . ?
S10 N1 C2 O13 119.91(10) . . . . ?
S10 N1 C2 C3 -123.70(10) . . . . ?
S10 C18 C23 C22 179.19(10) . . . . ?
S10 C18 C19 C20 -178.69(10) . . . . ?
O12 S10 N1 C9 63.10(10) . . . . ?
O12 S10 N1 C2 -155.96(9) . . . . ?
O12 S10 C18 C23 161.19(10) . . . . ?
O12 S10 C18 C19 -20.50(12) . . . . ?
O11 S10 N1 C9 -168.12(9) . . . . ?
O11 S10 N1 C2 -27.19(11) . . . . ?
O11 S10 C18 C23 29.51(12) . . . . ?
O11 S10 C18 C19 -152.19(10) . . . . ?
N1 S10 C18 C23 -84.14(11) . . . . ?
N1 S10 C18 C19 94.17(11) . . . . ?
N1 C9 C4 C3 -0.85(14) . . . . ?
N1 C9 C4 C5 -179.48(11) . . . . ?
N1 C9 C8 C7 179.12(12) . . . . ?
N15 C3 C2 O13 -30.13(15) . . . . ?
N15 C3 C2 N1 -147.40(10) . . . . ?
N16 N15 C3 C4 -41.30(18) . . . . ?
N16 N15 C3 C2 78.93(16) . . . . ?
C9 N1 C2 O13 -95.23(12) . . . . ?
C9 N1 C2 C3 21.16(12) . . . . ?
C9 C4 C3 N15 139.87(12) . . . . ?
C9 C4 C3 C2 13.83(13) . . . . ?
C9 C4 C5 C6 0.19(19) . . . . ?
C9 C8 C7 C6 0.50(19) . . . . ?
C18 S10 N1 C9 -51.64(10) . . . . ?
C18 S10 N1 C2 89.30(10) . . . . ?
C18 C23 C22 C21 -0.07(19) . . . . ?
C18 C19 C20 C21 -1.0(2) . . . . ?
C4 C9 C8 C7 -0.66(18) . . . . ?
C4 C3 C2 O13 96.61(11) . . . . ?
C4 C3 C2 N1 -20.66(12) . . . . ?
C23 C18 C19 C20 -0.40(19) . . . . ?
C23 C22 C21 C20 -1.25(19) . . . . ?
C23 C22 C21 C24 178.18(13) . . . . ?
C3 C4 C5 C6 -178.15(13) . . . . ?
C19 C18 C23 C22 0.91(19) . . . . ?
C8 C9 C4 C3 178.96(11) . . . . ?
C8 C9 C4 C5 0.33(19) . . . . ?
C8 C7 C6 C5 0.0(2) . . . . ?
C7 C6 C5 C4 -0.3(2) . . . . ?
C22 C21 C20 C19 1.8(2) . . . . ?
C2 N1 C9 C4 -13.33(13) . . . . ?
C2 N1 C9 C8 166.88(12) . . . . ?
C5 C4 C3 N15 -41.65(19) . . . . ?
C5 C4 C3 C2 -167.70(13) . . . . ?
C14 O13 C2 N1 -71.34(14) . . . . ?
C14 O13 C2 C3 175.68(11) . . . . ?
C24 C21 C20 C19 -177.66(12) . . . . ?

loop_
_exptl_oxdiff_crystal_face_indexfrac_h
_exptl_oxdiff_crystal_face_indexfrac_k
_exptl_oxdiff_crystal_face_indexfrac_l
_exptl_oxdiff_crystal_face_x
_exptl_oxdiff_crystal_face_y
_exptl_oxdiff_crystal_face_z
-1.3029 -5.5204 0.2860 0.0218 -0.0008 0.9998
1.2760 5.5170 -0.6343 0.0038 0.0028 -1.0000
0.9993 -0.0737 13.5879 -0.9959 -0.0780 0.0460
-0.6677 -5.5443 0.4104 0.0039 0.0512 0.9987
-11.5301 -0.0574 2.6343 -0.0262 -0.9921 0.1224
8.6176 -0.0531 9.2714 -0.7924 0.6088 -0.0397
3.4440 0.0004 13.0395 -0.9913 0.1310 0.0090
-4.9997 -0.0628 12.3421 -0.8206 -0.5636 0.0944
-6.8126 -0.2953 -11.0888 0.8995 -0.4294 0.0801
-1.0305 -0.0515 -13.5853 0.9967 0.0779 -0.0233
7.0888 0.0326 -10.8781 0.6852 0.7210 -0.1033
